data_7217017
loop_
_publ_author_name
'Ma, Zhimin'
'Weng, Fan'
'Wang, Qiuran'
'Tang, Qun'
'Zhang, Ganghua'
'Chong, Zheng'
'Han, Ray P.S.'
'Huang, Fu Qiang'

_publ_section_title
;
 Low Temperature Synthesis and Structures of the Alkaline Earth Metal
 Chalcogenides Ba3Cu4SbS6OH, BaCuSbS3 and BaCu2S2
;
_journal_name_full 'RSC Advances'
_journal_paper_doi 10.1039/c3ra46878j
_journal_year 2014
_chemical_formula_sum 'Ba Cu S3 Sb'
_chemical_formula_weight 418.85
_chemical_name_systematic
; 
 ? 
;
_space_group_IT_number 55
_symmetry_cell_setting orthorhombic
_symmetry_space_group_name_Hall '-P 2 2ab'
_symmetry_space_group_name_H-M 'P b a m'
_atom_sites_solution_hydrogens none
_atom_sites_solution_primary direct
_atom_sites_solution_secondary difmap
_audit_creation_method SHELXL-97
_cell_angle_alpha 90.00
_cell_angle_beta 90.00
_cell_angle_gamma 90.00
_cell_formula_units_Z 8
_cell_length_a 11.6427(6)
_cell_length_b 12.3716(5)
_cell_length_c 8.4326(4)
_cell_measurement_reflns_used 25
_cell_measurement_temperature 293(2)
_cell_measurement_theta_max 15
_cell_measurement_theta_min 7.5
_cell_volume 1214.62(10)
_computing_cell_refinement 'Bruker SMART'
_computing_data_collection 'Bruker SMART'
_computing_data_reduction 'Bruker SAINT'
_computing_molecular_graphics 'Bruker SHELXTL'
_computing_publication_material 'Bruker SHELXTL'
_computing_structure_refinement 'SHELXL-97 (Sheldrick, 1997)'
_computing_structure_solution 'SHELXS-97 (Sheldrick, 1990)'
_diffrn_ambient_temperature 293(2)
_diffrn_measured_fraction_theta_full 0.872
_diffrn_measured_fraction_theta_max 0.872
_diffrn_measurement_device_type 'CCD area detector'
_diffrn_measurement_method 'phi and omega scans'
_diffrn_radiation_monochromator graphite
_diffrn_radiation_source 'fine-focus sealed tube'
_diffrn_radiation_type MoK\a
_diffrn_radiation_wavelength 0.71073
_diffrn_reflns_av_R_equivalents 0.0368
_diffrn_reflns_av_sigmaI/netI 0.0681
_diffrn_reflns_limit_h_max 8
_diffrn_reflns_limit_h_min -15
_diffrn_reflns_limit_k_max 8
_diffrn_reflns_limit_k_min -16
_diffrn_reflns_limit_l_max 5
_diffrn_reflns_limit_l_min -11
_diffrn_reflns_number 2764
_diffrn_reflns_theta_full 28.78
_diffrn_reflns_theta_max 28.78
_diffrn_reflns_theta_min 3.41
_diffrn_standards_decay_% none
_diffrn_standards_interval_count 150
_diffrn_standards_number 2
_exptl_absorpt_coefficient_mu 15.179
_exptl_crystal_colour red
_exptl_crystal_density_diffrn 4.581
_exptl_crystal_density_method 'not measured'
_exptl_crystal_description block
_exptl_crystal_F_000 1472
_exptl_crystal_size_max 0.1211
_exptl_crystal_size_mid 0.1112
_exptl_crystal_size_min 0.1121
_refine_diff_density_max 1.461
_refine_diff_density_min -1.442
_refine_diff_density_rms 0.319
_refine_ls_extinction_method none
_refine_ls_goodness_of_fit_ref 0.946
_refine_ls_hydrogen_treatment refall
_refine_ls_matrix_type full
_refine_ls_number_parameters 64
_refine_ls_number_reflns 1478
_refine_ls_number_restraints 0
_refine_ls_restrained_S_all 0.946
_refine_ls_R_factor_all 0.0694
_refine_ls_R_factor_gt 0.0405
_refine_ls_shift/su_max 0.001
_refine_ls_shift/su_mean 0.000
_refine_ls_structure_factor_coef Fsqd
_refine_ls_weighting_details 'calc w=1/[\s^2^(Fo^2^)+(0.0178P)^2^+0.0000P] where P=(Fo^2^+2Fc^2^)/3'
_refine_ls_weighting_scheme calc
_refine_ls_wR_factor_gt 0.0584
_refine_ls_wR_factor_ref 0.0643
_reflns_number_gt 1078
_reflns_number_total 1695
_reflns_threshold_expression >2sigma(I)
_cod_data_source_file c3ra46878j2.cif
_cod_data_source_block m1
_cod_original_sg_symbol_H-M Pbam
_cod_original_formula_sum 'Ba1 Cu1 S3 Sb1'
_cod_database_code 7217017

loop_
_symmetry_equiv_pos_as_xyz
'x, y, z'
'-x, -y, z'
'-x+1/2, y+1/2, -z'
'x+1/2, -y+1/2, -z'
'-x, -y, -z'
'x, y, -z'
'x-1/2, -y-1/2, z'
'-x-1/2, y-1/2, z'

loop_
_atom_site_label
_atom_site_type_symbol
_atom_site_fract_x
_atom_site_fract_y
_atom_site_fract_z
_atom_site_U_iso_or_equiv
_atom_site_adp_type
_atom_site_occupancy
_atom_site_symmetry_multiplicity
_atom_site_calc_flag
_atom_site_refinement_flags
Ba1 Ba 0.82765(6) 1.02007(6) 1.0000 0.01261(19) Uani 1 2 d S
Ba2 Ba 0.49543(7) 0.83288(6) 0.5000 0.01238(18) Uani 1 2 d S
Sb1 Sb 0.19742(7) 0.96403(7) 0.5000 0.0139(2) Uani 1 2 d S
Sb2 Sb 1.00292(8) 1.28406(7) 1.0000 0.0135(2) Uani 1 2 d S
Cu1 Cu 0.76755(10) 0.81811(9) 0.74225(14) 0.0211(3) Uani 1 1 d .
S1 S 1.02920(18) 1.15478(18) 1.2161(3) 0.0134(5) Uani 1 1 d .
S2 S 0.2375(3) 0.7677(2) 0.5000 0.0107(7) Uani 1 2 d S
S3 S 0.66540(19) 0.99222(18) 0.7086(2) 0.0143(5) Uani 1 1 d .
S4 S 0.7074(3) 0.7694(3) 1.0000 0.0145(7) Uani 1 2 d S

loop_
_atom_site_aniso_label
_atom_site_aniso_U_11
_atom_site_aniso_U_22
_atom_site_aniso_U_33
_atom_site_aniso_U_23
_atom_site_aniso_U_13
_atom_site_aniso_U_12
Ba1 0.0137(4) 0.0125(4) 0.0117(4) 0.000 0.000 -0.0012(3)
Ba2 0.0091(4) 0.0124(4) 0.0157(4) 0.000 0.000 0.0000(3)
Sb1 0.0117(4) 0.0132(5) 0.0167(4) 0.000 0.000 0.0023(3)
Sb2 0.0134(4) 0.0113(4) 0.0157(4) 0.000 0.000 -0.0012(4)
Cu1 0.0230(7) 0.0238(7) 0.0164(6) -0.0017(5) -0.0009(6) -0.0012(5)
S1 0.0125(12) 0.0167(12) 0.0111(10) -0.0013(10) -0.0018(9) 0.0003(9)
S2 0.0126(17) 0.0082(16) 0.0111(13) 0.000 0.000 -0.0008(13)
S3 0.0163(11) 0.0154(12) 0.0111(10) -0.0008(9) -0.0010(9) -0.0001(10)
S4 0.0101(16) 0.0202(19) 0.0130(15) 0.000 0.000 -0.0036(14)

loop_
_atom_type_symbol
_atom_type_description
_atom_type_scat_dispersion_real
_atom_type_scat_dispersion_imag
_atom_type_scat_source
S S 0.1246 0.1234 'International Tables Vol C Tables 4.2.6.8 and 6.1.1.4'
Cu Cu 0.3201 1.2651 'International Tables Vol C Tables 4.2.6.8 and 6.1.1.4'
Sb Sb -0.5866 1.5461 'International Tables Vol C Tables 4.2.6.8 and 6.1.1.4'
Ba Ba -0.3244 2.2819 'International Tables Vol C Tables 4.2.6.8 and 6.1.1.4'

loop_
_geom_angle_atom_site_label_1
_geom_angle_atom_site_label_2
_geom_angle_atom_site_label_3
_geom_angle
_geom_angle_site_symmetry_1
_geom_angle_site_symmetry_3
S4 Ba1 S3 91.72(6) 3_657 .
S4 Ba1 S3 91.72(6) 3_657 6_557
S3 Ba1 S3 103.99(8) . 6_557
S4 Ba1 S1 136.04(5) 3_657 5_777
S3 Ba1 S1 78.31(6) . 5_777
S3 Ba1 S1 132.23(6) 6_557 5_777
S4 Ba1 S1 136.04(5) 3_657 2_775
S3 Ba1 S1 132.23(6) . 2_775
S3 Ba1 S1 78.31(6) 6_557 2_775
S1 Ba1 S1 67.42(8) 5_777 2_775
S4 Ba1 Cu1 134.80(4) 3_657 .
S3 Ba1 Cu1 44.54(5) . .
S3 Ba1 Cu1 107.41(5) 6_557 .
S1 Ba1 Cu1 42.45(4) 5_777 .
S1 Ba1 Cu1 88.56(5) 2_775 .
S4 Ba1 Cu1 134.80(4) 3_657 6_557
S3 Ba1 Cu1 107.41(5) . 6_557
S3 Ba1 Cu1 44.54(5) 6_557 6_557
S1 Ba1 Cu1 88.56(5) 5_777 6_557
S1 Ba1 Cu1 42.45(4) 2_775 6_557
Cu1 Ba1 Cu1 79.90(4) . 6_557
S4 Ba1 S4 148.17(3) 3_657 .
S3 Ba1 S4 69.52(5) . .
S3 Ba1 S4 69.52(5) 6_557 .
S1 Ba1 S4 66.94(6) 5_777 .
S1 Ba1 S4 66.94(6) 2_775 .
Cu1 Ba1 S4 40.72(2) . .
Cu1 Ba1 S4 40.72(2) 6_557 .
S4 Ba1 S1 66.75(6) 3_657 .
S3 Ba1 S1 153.22(6) . .
S3 Ba1 S1 92.86(6) 6_557 .
S1 Ba1 S1 105.63(5) 5_777 .
S1 Ba1 S1 71.08(7) 2_775 .
Cu1 Ba1 S1 147.89(5) . .
Cu1 Ba1 S1 99.21(4) 6_557 .
S4 Ba1 S1 136.83(5) . .
S4 Ba1 S1 66.75(6) 3_657 6_557
S3 Ba1 S1 92.86(6) . 6_557
S3 Ba1 S1 153.22(6) 6_557 6_557
S1 Ba1 S1 71.08(7) 5_777 6_557
S1 Ba1 S1 105.63(5) 2_775 6_557
Cu1 Ba1 S1 99.21(4) . 6_557
Cu1 Ba1 S1 147.89(5) 6_557 6_557
S4 Ba1 S1 136.83(5) . 6_557
S1 Ba1 S1 64.67(8) . 6_557
S4 Ba1 Sb2 39.53(6) 3_657 .
S3 Ba1 Sb2 114.50(5) . .
S3 Ba1 Sb2 114.50(5) 6_557 .
S1 Ba1 Sb2 106.85(4) 5_777 .
S1 Ba1 Sb2 106.85(4) 2_775 .
Cu1 Ba1 Sb2 137.36(2) . .
Cu1 Ba1 Sb2 137.36(2) 6_557 .
S4 Ba1 Sb2 172.30(6) . .
S1 Ba1 Sb2 38.75(4) . .
S1 Ba1 Sb2 38.75(4) 6_557 .
S4 Ba1 Ba1 104.59(7) 3_657 5_777
S3 Ba1 Ba1 125.98(4) . 5_777
S3 Ba1 Ba1 125.98(4) 6_557 5_777
S1 Ba1 Ba1 54.21(4) 5_777 5_777
S1 Ba1 Ba1 54.21(4) 2_775 5_777
Cu1 Ba1 Ba1 96.58(3) . 5_777
Cu1 Ba1 Ba1 96.58(3) 6_557 5_777
S4 Ba1 Ba1 107.24(6) . 5_777
S1 Ba1 Ba1 51.42(4) . 5_777
S1 Ba1 Ba1 51.42(4) 6_557 5_777
Sb2 Ba1 Ba1 65.06(2) . 5_777
S2 Ba2 S2 141.14(3) 7_675 .
S2 Ba2 S1 78.93(6) 7_675 8_754
S2 Ba2 S1 74.94(5) . 8_754
S2 Ba2 S1 78.93(6) 7_675 3_647
S2 Ba2 S1 74.94(5) . 3_647
S1 Ba2 S1 94.27(8) 8_754 3_647
S2 Ba2 S3 72.10(6) 7_675 .
S2 Ba2 S3 137.22(5) . .
S1 Ba2 S3 147.78(6) 8_754 .
S1 Ba2 S3 93.72(5) 3_647 .
S2 Ba2 S3 72.10(6) 7_675 6_556
S2 Ba2 S3 137.22(5) . 6_556
S1 Ba2 S3 93.72(5) 8_754 6_556
S1 Ba2 S3 147.78(6) 3_647 6_556
S3 Ba2 S3 64.40(8) . 6_556
S2 Ba2 S3 140.37(5) 7_675 2_675
S2 Ba2 S3 68.21(6) . 2_675
S1 Ba2 S3 140.30(6) 8_754 2_675
S1 Ba2 S3 90.10(5) 3_647 2_675
S3 Ba2 S3 70.76(7) . 2_675
S3 Ba2 S3 103.21(5) 6_556 2_675
S2 Ba2 S3 140.37(5) 7_675 5_676
S2 Ba2 S3 68.21(6) . 5_676
S1 Ba2 S3 90.10(5) 8_754 5_676
S1 Ba2 S3 140.30(6) 3_647 5_676
S3 Ba2 S3 103.21(5) . 5_676
S3 Ba2 S3 70.76(7) 6_556 5_676
S3 Ba2 S3 63.16(7) 2_675 5_676
S2 Ba2 Cu1 38.04(3) 7_675 .
S2 Ba2 Cu1 142.95(3) . .
S1 Ba2 Cu1 115.96(5) 8_754 .
S1 Ba2 Cu1 69.16(4) 3_647 .
S3 Ba2 Cu1 40.29(4) . .
S3 Ba2 Cu1 79.28(5) 6_556 .
S3 Ba2 Cu1 102.46(4) 2_675 .
S3 Ba2 Cu1 141.50(5) 5_676 .
S2 Ba2 Cu1 38.04(3) 7_675 6_556
S2 Ba2 Cu1 142.95(3) . 6_556
S1 Ba2 Cu1 69.16(4) 8_754 6_556
S1 Ba2 Cu1 115.96(5) 3_647 6_556
S3 Ba2 Cu1 79.28(5) . 6_556
S3 Ba2 Cu1 40.29(4) 6_556 6_556
S3 Ba2 Cu1 141.50(5) 2_675 6_556
S3 Ba2 Cu1 102.46(4) 5_676 6_556
Cu1 Ba2 Cu1 65.54(4) . 6_556
S2 Ba2 Sb1 178.76(6) 7_675 .
S2 Ba2 Sb1 40.10(6) . .
S1 Ba2 Sb1 101.90(4) 8_754 .
S1 Ba2 Sb1 101.90(4) 3_647 .
S3 Ba2 Sb1 106.86(4) . .
S3 Ba2 Sb1 106.86(4) 6_556 .
S3 Ba2 Sb1 38.93(4) 2_675 .
S3 Ba2 Sb1 38.93(4) 5_676 .
Cu1 Ba2 Sb1 141.35(2) . .
Cu1 Ba2 Sb1 141.35(2) 6_556 .
S2 Ba2 Cu1 115.87(5) 7_675 4_466
S2 Ba2 Cu1 37.38(3) . 4_466
S1 Ba2 Cu1 38.75(4) 8_754 4_466
S1 Ba2 Cu1 90.06(4) 3_647 4_466
S3 Ba2 Cu1 171.76(5) . 4_466
S3 Ba2 Cu1 114.96(4) 6_556 4_466
S3 Ba2 Cu1 101.95(5) 2_675 4_466
S3 Ba2 Cu1 69.46(4) 5_676 4_466
Cu1 Ba2 Cu1 147.74(2) . 4_466
Cu1 Ba2 Cu1 105.60(3) 6_556 4_466
Sb1 Ba2 Cu1 65.14(2) . 4_466
S3 Sb1 S3 92.41(11) 2_675 5_676
S3 Sb1 S2 95.43(8) 2_675 .
S3 Sb1 S2 95.43(8) 5_676 .
S3 Sb1 Ba2 60.02(5) 2_675 .
S3 Sb1 Ba2 60.02(5) 5_676 .
S2 Sb1 Ba2 54.08(8) . .
S1 Sb2 S1 96.42(11) 6_557 .
S1 Sb2 S4 94.39(8) 6_557 3_657
S1 Sb2 S4 94.39(8) . 3_657
S1 Sb2 Ba1 60.74(5) 6_557 .
S1 Sb2 Ba1 60.74(5) . .
S4 Sb2 Ba1 53.77(8) 3_657 .
S2 Cu1 S4 130.28(11) 7_675 .
S2 Cu1 S1 109.78(10) 7_675 5_777
S4 Cu1 S1 101.07(10) . 5_777
S2 Cu1 S3 102.91(10) 7_675 .
S4 Cu1 S3 100.66(10) . .
S1 Cu1 S3 111.48(9) 5_777 .
S2 Cu1 Ba1 158.57(8) 7_675 .
S4 Cu1 Ba1 70.04(8) . .
S1 Cu1 Ba1 66.52(6) 5_777 .
S3 Cu1 Ba1 62.02(6) . .
S2 Cu1 Ba2 54.61(8) 7_675 .
S4 Cu1 Ba2 105.16(8) . .
S1 Cu1 Ba2 153.42(7) 5_777 .
S3 Cu1 Ba2 59.52(6) . .
Ba1 Cu1 Ba2 119.04(4) . .
S2 Cu1 Ba2 54.18(8) 7_675 7_675
S4 Cu1 Ba2 124.83(9) . 7_675
S1 Cu1 Ba2 57.82(6) 5_777 7_675
S3 Cu1 Ba2 134.02(7) . 7_675
Ba1 Cu1 Ba2 123.97(4) . 7_675
Ba2 Cu1 Ba2 108.43(3) . 7_675
Cu1 S1 Sb2 98.06(9) 5_777 .
Cu1 S1 Ba2 83.43(7) 5_777 3_657
Sb2 S1 Ba2 95.39(7) . 3_657
Cu1 S1 Ba1 71.03(6) 5_777 5_777
Sb2 S1 Ba1 94.65(7) . 5_777
Ba2 S1 Ba1 153.62(7) 3_657 5_777
Cu1 S1 Ba1 145.14(9) 5_777 .
Sb2 S1 Ba1 80.51(6) . .
Ba2 S1 Ba1 131.42(7) 3_657 .
Ba1 S1 Ba1 74.37(5) 5_777 .
Cu1 S2 Cu1 122.64(14) 4_466 7_575
Cu1 S2 Sb1 118.42(7) 4_466 .
Cu1 S2 Sb1 118.42(7) 7_575 .
Cu1 S2 Ba2 87.34(8) 4_466 7_575
Cu1 S2 Ba2 87.34(8) 7_575 7_575
Sb1 S2 Ba2 102.96(10) . 7_575
Cu1 S2 Ba2 88.45(9) 4_466 .
Cu1 S2 Ba2 88.45(9) 7_575 .
Sb1 S2 Ba2 85.82(9) . .
Ba2 S2 Ba2 171.22(11) 7_575 .
Sb1 S3 Cu1 87.78(8) 5_676 .
Sb1 S3 Ba1 98.47(7) 5_676 .
Cu1 S3 Ba1 73.44(6) . .
Sb1 S3 Ba2 98.10(7) 5_676 .
Cu1 S3 Ba2 80.19(7) . .
Ba1 S3 Ba2 148.10(8) . .
Sb1 S3 Ba2 81.05(6) 5_676 5_676
Cu1 S3 Ba2 152.62(9) . 5_676
Ba1 S3 Ba2 132.78(7) . 5_676
Ba2 S3 Ba2 76.79(5) . 5_676
Cu1 S4 Cu1 133.94(15) 6_557 .
Cu1 S4 Sb2 106.07(9) 6_557 3_647
Cu1 S4 Sb2 106.07(9) . 3_647
Cu1 S4 Ba1 106.97(9) 6_557 3_647
Cu1 S4 Ba1 106.97(9) . 3_647
Sb2 S4 Ba1 86.70(10) 3_647 3_647
Cu1 S4 Ba1 69.23(8) 6_557 .
Cu1 S4 Ba1 69.23(8) . .
Sb2 S4 Ba1 110.06(12) 3_647 .
Ba1 S4 Ba1 163.24(11) 3_647 .

loop_
_geom_bond_atom_site_label_1
_geom_bond_atom_site_label_2
_geom_bond_distance
_geom_bond_site_symmetry_2
Ba1 S4 3.111(3) 3_657
Ba1 S3 3.119(2) .
Ba1 S3 3.119(2) 6_557
Ba1 S1 3.283(2) 5_777
Ba1 S1 3.283(2) 2_775
Ba1 Cu1 3.3848(13) .
Ba1 Cu1 3.3848(13) 6_557
Ba1 S4 3.403(3) .
Ba1 S1 3.406(2) .
Ba1 S1 3.406(2) 6_557
Ba1 Sb2 3.8511(11) .
Ba1 Ba1 4.0439(15) 5_777
Ba2 S2 3.080(3) 7_675
Ba2 S2 3.110(3) .
Ba2 S1 3.267(2) 8_754
Ba2 S1 3.267(2) 3_647
Ba2 S3 3.301(2) .
Ba2 S3 3.301(2) 6_556
Ba2 S3 3.359(2) 2_675
Ba2 S3 3.359(2) 5_676
Ba2 Cu1 3.7741(14) .
Ba2 Cu1 3.7741(14) 6_556
Ba2 Sb1 3.8303(11) .
Ba2 Cu1 3.8343(13) 4_466
Sb1 S3 2.437(2) 2_675
Sb1 S3 2.437(2) 5_676
Sb1 S2 2.474(3) .
Sb2 S1 2.444(2) 6_557
Sb2 S1 2.444(2) .
Sb2 S4 2.455(3) 3_657
Cu1 S2 2.3284(19) 7_675
Cu1 S4 2.3618(18) .
Cu1 S1 2.416(2) 5_777
Cu1 S3 2.477(2) .
Cu1 Ba2 3.8343(13) 7_675
S1 Cu1 2.416(2) 5_777
S1 Ba2 3.267(2) 3_657
S1 Ba1 3.283(2) 5_777
S2 Cu1 2.3284(19) 4_466
S2 Cu1 2.3284(19) 7_575
S2 Ba2 3.080(3) 7_575
S3 Sb1 2.437(2) 5_676
S3 Ba2 3.359(2) 5_676
S4 Cu1 2.3618(18) 6_557
S4 Sb2 2.455(3) 3_647
S4 Ba1 3.111(3) 3_647
